data_7059310
loop_
_publ_author_name
'Petrenko, Alla'
'Bezvikonnyi, Oleksandr'
'Volyniuk, Dmytro'
'Danyliv, Yan'
'Simokaitiene, Jurate'
'Belyakov, Sergey'
'Grazulevicius, Juozas Vidas'
'Arsenyan, Pavel'

_publ_section_title
;
 Synthesis of fused chalcogenophenocarbazoles: towards dual emission
 resulting from hybridized local and charge-transfer states
;
_journal_issue 10
_journal_name_full 'New Journal of Chemistry'
_journal_page_first 3903
_journal_page_last 3911
_journal_paper_doi 10.1039/C9NJ06211D
_journal_volume 44
_journal_year 2020
_chemical_formula_moiety 'C32 H43 N Se2 Si'
_chemical_formula_sum 'C32 H43 N Se2 Si'
_chemical_formula_weight 627.68
_space_group_crystal_system monoclinic
_space_group_IT_number 14
_space_group_name_Hall '-P 2yn'
_space_group_name_H-M_alt 'P 1 21/n 1'
_atom_sites_solution_hydrogens mixed
_atom_sites_solution_primary iterative
_audit_creation_date 2019-01-18
_audit_creation_method
;
Olex2 1.2-ac4
(compiled 2018.05.17 svn.r3504 for Rigaku Oxford Diffraction, GUI svn.r5492)
;
_audit_update_record
;
2019-01-23 deposited with the CCDC.	2020-02-05 downloaded from the CCDC.
;
_cell_angle_alpha 90
_cell_angle_beta 103.393(5)
_cell_angle_gamma 90
_cell_formula_units_Z 4
_cell_length_a 19.8872(10)
_cell_length_b 5.8066(2)
_cell_length_c 26.9647(16)
_cell_measurement_reflns_used 11403
_cell_measurement_temperature 140.0(1)
_cell_measurement_theta_max 32.1310
_cell_measurement_theta_min 3.1140
_cell_volume 3029.1(3)
_computing_cell_refinement 'CrysAlisPro 1.171.40.35a (Rigaku OD, 2018)'
_computing_data_collection 'CrysAlisPro 1.171.40.35a (Rigaku OD, 2018)'
_computing_data_reduction 'CrysAlisPro 1.171.40.35a (Rigaku OD, 2018)'
_computing_molecular_graphics 'Olex2 (Dolomanov et al., 2009)'
_computing_publication_material 'Olex2 (Dolomanov et al., 2009)'
_computing_structure_refinement 'ShelXL (Sheldrick, 2015)'
_computing_structure_solution 'olex2.solve (Bourhis et al., 2015)'
_diffrn_ambient_environment N~2~
_diffrn_ambient_temperature 140.0(1)
_diffrn_detector 'CCD plate'
_diffrn_detector_area_resol_mean 10.0000
_diffrn_detector_type HyPix
_diffrn_measured_fraction_theta_full 0.998
_diffrn_measured_fraction_theta_max 0.879
_diffrn_measurement_details
;
List of Runs (angles in degrees, time in seconds):

  # Type    Start    End  Width  t~exp~   \w     \q     \k     \f   Frames
#--------------------------------------------------------------------------
  1  \w     -1.00  84.00   0.50   18.00    --   11.72  48.00  16.00  170
  2  \w    -11.00  15.00   0.50   18.00    --   11.72  77.00   0.00   52
  3  \w     -2.00  38.00   0.50   18.00    --   11.72  77.00-150.00   80
  4  \w    -61.00  19.00   0.50   18.00    --   11.72 -48.00-131.00  160
  5  \w    -12.00  14.00   0.50   18.00    --  -12.34 -99.00-120.00   52
  6  \w    -36.00   6.00   0.50   18.00    --  -12.34 -77.00-150.00   84
  7  \w    -77.00 -44.00   0.50   18.00    --  -12.34 -38.00-180.00   66
  8  \w     -4.00  21.00   0.50   18.00    --  -12.34 -99.00  60.00   50
  9  \w    -16.00   9.00   0.50   18.00    --  -12.34 -99.00 120.00   50
 10  \w    -16.00   9.00   0.50   18.00    --  -12.34 -99.00 150.00   50
 11  \w     42.00  78.00   0.50   18.00    --   11.72 178.00 150.00   72
;
_diffrn_measurement_device 'four-circle diffractometer'
_diffrn_measurement_device_type 'XtaLAB Synergy, Dualflex, HyPix'
_diffrn_measurement_method '\w scans'
_diffrn_orient_matrix_type 'CrysAlisPro convention (1999,Acta A55,543-557)'
_diffrn_orient_matrix_UB_11 -0.0310085000
_diffrn_orient_matrix_UB_12 -0.0390913000
_diffrn_orient_matrix_UB_13 -0.0165275000
_diffrn_orient_matrix_UB_21 -0.0195798000
_diffrn_orient_matrix_UB_22 0.0612708000
_diffrn_orient_matrix_UB_23 0.0145564000
_diffrn_orient_matrix_UB_31 -0.0001512000
_diffrn_orient_matrix_UB_32 0.0982566000
_diffrn_orient_matrix_UB_33 -0.0156560000
_diffrn_radiation_monochromator mirror
_diffrn_radiation_probe x-ray
_diffrn_radiation_type MoK\a
_diffrn_radiation_wavelength 0.71073
_diffrn_reflns_av_R_equivalents 0.0469
_diffrn_reflns_av_unetI/netI 0.0514
_diffrn_reflns_Laue_measured_fraction_full 0.998
_diffrn_reflns_Laue_measured_fraction_max 0.879
_diffrn_reflns_limit_h_max 28
_diffrn_reflns_limit_h_min -29
_diffrn_reflns_limit_k_max 7
_diffrn_reflns_limit_k_min -8
_diffrn_reflns_limit_l_max 41
_diffrn_reflns_limit_l_min -33
_diffrn_reflns_number 47064
_diffrn_reflns_point_group_measured_fraction_full 0.998
_diffrn_reflns_point_group_measured_fraction_max 0.879
_diffrn_reflns_theta_full 25.242
_diffrn_reflns_theta_max 33.466
_diffrn_reflns_theta_min 1.445
_diffrn_source 'micro-focus sealed X-ray tube'
_diffrn_source_type 'PhotonJet (Mo) X-ray Source'
_exptl_absorpt_coefficient_mu 2.502
_exptl_absorpt_correction_T_max 0.98902
_exptl_absorpt_correction_T_min 0.79149
_exptl_absorpt_correction_type multi-scan
_exptl_absorpt_process_details
;
CrysAlisPro 1.171.40.35a (Rigaku Oxford Diffraction, 2018)
Empirical absorption correction using spherical harmonics,
 implemented in SCALE3 ABSPACK scaling algorithm.
;
_exptl_crystal_colour Yellow
_exptl_crystal_density_diffrn 1.376
_exptl_crystal_description 'Needle '
_exptl_crystal_F_000 1296
_exptl_crystal_size_max 0.17
_exptl_crystal_size_mid 0.04
_exptl_crystal_size_min 0.03
_refine_diff_density_max 0.643
_refine_diff_density_min -0.426
_refine_diff_density_rms 0.085
_refine_ls_extinction_method none
_refine_ls_goodness_of_fit_ref 1.011
_refine_ls_hydrogen_treatment mixed
_refine_ls_matrix_type full
_refine_ls_number_parameters 333
_refine_ls_number_reflns 10395
_refine_ls_number_restraints 0
_refine_ls_restrained_S_all 1.011
_refine_ls_R_factor_all 0.0767
_refine_ls_R_factor_gt 0.0461
_refine_ls_shift/su_max 0.003
_refine_ls_shift/su_mean 0.000
_refine_ls_structure_factor_coef Fsqd
_refine_ls_weighting_details 'w=1/[\s^2^(Fo^2^)+(0.0340P)^2^+2.4018P] where P=(Fo^2^+2Fc^2^)/3'
_refine_ls_weighting_scheme calc
_refine_ls_wR_factor_gt 0.0844
_refine_ls_wR_factor_ref 0.0911
_reflns_Friedel_coverage 0.000
_reflns_number_gt 7358
_reflns_number_total 10395
_reflns_threshold_expression 'I > 2\s(I)'
_cod_data_source_file c9nj06211d2.cif
_cod_data_source_block a184
_cod_depositor_comments
;Adding full bibliography for 7059310.cif.

 Adding full bibliography for 7059310.cif.
;
_cod_database_code 7059310
_shelx_shelxl_version_number 2018/3
_chemical_oxdiff_formula 'C128 H172 N4 Se8 Si4 '
_chemical_oxdiff_usercomment 'A-184 (from Pavel)'
_shelx_space_group_comment
;
The symmetry employed for this shelxl refinement is uniquely defined
by the following loop, which should always be used as a source of
symmetry information in preference to the above space-group names.
They are only intended as comments.
;
_diffrn_oxdiff_digest_frames
;
01fc99894846fed616d83f2be9ee496ddd000251564
;
_reflns_odcompleteness_completeness 99.73
_reflns_odcompleteness_iscentric 1
_reflns_odcompleteness_theta 30.01
_olex2_refinement_description
;
1. Fixed Uiso
 At 1.2 times of:
  All C(H) groups, All C(H,H) groups
 At 1.5 times of:
  All C(H,H,H) groups
2.a Secondary CH2 refined with riding coordinates:
 C12(H12A,H12B), C13(H13A,H13B), C14(H14A,H14B), C15(H15A,H15B), C17(H17A,
 H17B), C18(H18A,H18B), C19(H19A,H19B), C20(H20A,H20B), C23(H23A,H23B),
 C24(H24A,H24B)
2.b Me refined with riding coordinates:
 C16(H16A,H16B,H16C), C21(H21A,H21B,H21C), C26(H26A,H26B,H26C), C27(H27A,H27B,
 H27C), C28(H28A,H28B,H28C)
2.c Aromatic/amide H refined with riding coordinates:
 C3(H3), C4(H4), C5(H5), C6(H6), C9(H9), C11(H11)
;
_olex2_submission_special_instructions 'No special instructions were received'
_oxdiff_exptl_absorpt_empirical_details
;
Empirical correction (ABSPACK) includes:
- Absorption correction using spherical harmonics
- Frame scaling
;
_oxdiff_exptl_absorpt_empirical_full_max 1.199
_oxdiff_exptl_absorpt_empirical_full_min 0.501

loop_
_space_group_symop_operation_xyz
'x, y, z'
'-x+1/2, y+1/2, -z+1/2'
'-x, -y, -z'
'x-1/2, -y-1/2, z-1/2'

loop_
_atom_site_label
_atom_site_type_symbol
_atom_site_fract_x
_atom_site_fract_y
_atom_site_fract_z
_atom_site_U_iso_or_equiv
_atom_site_adp_type
_atom_site_occupancy
_atom_site_site_symmetry_order
_atom_site_calc_flag
_atom_site_refinement_flags_posn
Se1 Se 0.95615(2) 0.47788(4) 0.58637(2) 0.02339(6) Uani 1 1 d .
C2 C 0.98497(12) 0.7683(4) 0.61700(8) 0.0246(4) Uani 1 1 d .
C3 C 0.93984(11) 0.8510(3) 0.64256(8) 0.0221(4) Uani 1 1 d .
H3 H 0.946511 0.992708 0.659065 0.026 Uiso 1 1 calc R
C3A C 0.88018(11) 0.7089(3) 0.64320(8) 0.0191(4) Uani 1 1 d .
C4 C 0.82722(10) 0.7562(3) 0.66757(7) 0.0185(4) Uani 1 1 d .
H4 H 0.827641 0.891505 0.686077 0.022 Uiso 1 1 calc R
C4A C 0.77349(11) 0.5979(3) 0.66389(7) 0.0177(4) Uani 1 1 d .
C4B C 0.71059(10) 0.5954(3) 0.68210(7) 0.0170(4) Uani 1 1 d .
C5 C 0.68075(11) 0.7494(3) 0.71016(7) 0.0188(4) Uani 1 1 d .
H5 H 0.703769 0.883694 0.723067 0.023 Uiso 1 1 calc R
C5A C 0.61566(11) 0.6993(3) 0.71867(7) 0.0179(4) Uani 1 1 d .
C6 C 0.57486(11) 0.8412(3) 0.74480(8) 0.0205(4) Uani 1 1 d .
H6 H 0.591238 0.981308 0.759495 0.025 Uiso 1 1 calc R
C7 C 0.51215(12) 0.7605(3) 0.74678(8) 0.0221(4) Uani 1 1 d .
Se8 Se 0.49424(2) 0.46873(4) 0.71417(2) 0.02243(6) Uani 1 1 d .
C8A C 0.58196(11) 0.4910(3) 0.69945(8) 0.0192(4) Uani 1 1 d .
C9 C 0.61150(11) 0.3322(3) 0.67202(8) 0.0203(4) Uani 1 1 d .
H9 H 0.589284 0.195306 0.660069 0.024 Uiso 1 1 calc R
C9A C 0.67528(11) 0.3880(3) 0.66349(8) 0.0182(4) Uani 1 1 d .
N10 N 0.71485(9) 0.2628(3) 0.63630(6) 0.0187(3) Uani 1 1 d .
C10A C 0.77358(11) 0.3915(3) 0.63507(8) 0.0185(4) Uani 1 1 d .
C11 C 0.82582(11) 0.3395(3) 0.61064(8) 0.0196(4) Uani 1 1 d .
H11 H 0.825404 0.204459 0.592040 0.023 Uiso 1 1 calc R
C11B C 0.87877(11) 0.4995(3) 0.61538(8) 0.0191(4) Uani 1 1 d .
C12 C 1.05215(12) 0.8733(4) 0.61279(9) 0.0289(5) Uani 1 1 d .
H12A H 1.089006 0.800225 0.637718 0.035 Uiso 1 1 calc R
H12B H 1.051648 1.034872 0.621856 0.035 Uiso 1 1 calc R
C13 C 1.06938(13) 0.8562(5) 0.56112(10) 0.0357(6) Uani 1 1 d .
H13A H 1.028676 0.893836 0.534791 0.043 Uiso 1 1 calc R
H13B H 1.082548 0.699120 0.555575 0.043 Uiso 1 1 calc R
C14 C 1.12810(14) 1.0184(5) 0.55697(10) 0.0364(6) Uani 1 1 d .
H14A H 1.114386 1.174733 0.562575 0.044 Uiso 1 1 calc R
H14B H 1.168171 0.981471 0.583929 0.044 Uiso 1 1 calc R
C15 C 1.14874(15) 1.0091(5) 0.50671(11) 0.0424(6) Uani 1 1 d .
H15A H 1.108049 1.030457 0.479247 0.051 Uiso 1 1 calc R
H15B H 1.167797 0.858367 0.502629 0.051 Uiso 1 1 calc R
C16 C 1.20175(15) 1.1923(5) 0.50300(12) 0.0477(7) Uani 1 1 d .
H16A H 1.213602 1.181063 0.470540 0.072 Uiso 1 1 calc R
H16B H 1.182740 1.341910 0.506378 0.072 Uiso 1 1 calc R
H16C H 1.242449 1.169934 0.529744 0.072 Uiso 1 1 calc R
C17 C 0.45989(11) 0.8654(4) 0.77191(8) 0.0240(4) Uani 1 1 d .
H17A H 0.473492 1.023043 0.781045 0.029 Uiso 1 1 calc R
H17B H 0.460824 0.782211 0.803260 0.029 Uiso 1 1 calc R
C18 C 0.38635(14) 0.8662(5) 0.74003(10) 0.0425(7) Uani 1 1 d .
H18A H 0.372044 0.708337 0.731769 0.051 Uiso 1 1 calc R
H18B H 0.385439 0.945723 0.708247 0.051 Uiso 1 1 calc R
C19 C 0.33438(15) 0.9800(5) 0.76582(11) 0.0441(7) Uani 1 1 d .
H19A H 0.347523 1.139877 0.772498 0.053 Uiso 1 1 calc R
H19B H 0.289344 0.977986 0.742313 0.053 Uiso 1 1 calc R
C20 C 0.32803(14) 0.8692(5) 0.81522(11) 0.0402(6) Uani 1 1 d .
H20A H 0.371375 0.887763 0.840253 0.048 Uiso 1 1 calc R
H20B H 0.320057 0.705424 0.809604 0.048 Uiso 1 1 calc R
C21 C 0.27016(17) 0.9692(6) 0.83652(13) 0.0580(9) Uani 1 1 d .
H21A H 0.268731 0.892226 0.867760 0.087 Uiso 1 1 calc R
H21B H 0.278230 1.130656 0.842974 0.087 Uiso 1 1 calc R
H21C H 0.226884 0.948215 0.812308 0.087 Uiso 1 1 calc R
C22 C 0.68451(11) 0.0959(3) 0.59673(8) 0.0190(4) Uani 1 1 d .
H22A H 0.6503(13) 0.004(4) 0.6108(9) 0.019(6) Uiso 1 1 d .
H22B H 0.7207(12) -0.009(4) 0.5928(9) 0.016(6) Uiso 1 1 d .
C23 C 0.65253(12) 0.2128(3) 0.54618(8) 0.0239(4) Uani 1 1 d .
H23A H 0.688137 0.298808 0.534990 0.029 Uiso 1 1 calc R
H23B H 0.617842 0.321768 0.551412 0.029 Uiso 1 1 calc R
C24 C 0.61916(12) 0.0442(4) 0.50433(8) 0.0265(5) Uani 1 1 d .
H24A H 0.579836 -0.027322 0.513753 0.032 Uiso 1 1 calc R
H24B H 0.652185 -0.076366 0.502346 0.032 Uiso 1 1 calc R
Si25 Si 0.58923(4) 0.17813(11) 0.43951(2) 0.02813(15) Uani 1 1 d .
C26 C 0.66055(15) 0.3390(6) 0.42222(12) 0.0532(8) Uani 1 1 d .
H26A H 0.677323 0.454270 0.447586 0.080 Uiso 1 1 calc R
H26B H 0.697347 0.234706 0.420378 0.080 Uiso 1 1 calc R
H26C H 0.644054 0.411671 0.389690 0.080 Uiso 1 1 calc R
C27 C 0.5557(3) -0.0449(6) 0.39162(12) 0.0891(17) Uani 1 1 d .
H27A H 0.518698 -0.126572 0.401264 0.134 Uiso 1 1 calc R
H27B H 0.538768 0.026223 0.358975 0.134 Uiso 1 1 calc R
H27C H 0.592061 -0.150742 0.389662 0.134 Uiso 1 1 calc R
C28 C 0.51808(18) 0.3875(7) 0.44068(14) 0.0656(10) Uani 1 1 d .
H28A H 0.534759 0.505103 0.465502 0.098 Uiso 1 1 calc R
H28B H 0.502836 0.456604 0.407642 0.098 Uiso 1 1 calc R
H28C H 0.480128 0.308121 0.449504 0.098 Uiso 1 1 calc R

loop_
_atom_site_aniso_label
_atom_site_aniso_U_11
_atom_site_aniso_U_22
_atom_site_aniso_U_33
_atom_site_aniso_U_23
_atom_site_aniso_U_13
_atom_site_aniso_U_12
Se1 0.02307(11) 0.02331(11) 0.02507(12) -0.00206(8) 0.00817(9) -0.00175(8)
C2 0.0241(11) 0.0236(10) 0.0248(11) 0.0007(8) 0.0030(9) -0.0028(8)
C3 0.0224(11) 0.0199(10) 0.0227(11) 0.0015(8) 0.0030(9) -0.0015(8)
C3A 0.0206(10) 0.0165(9) 0.0172(10) 0.0024(7) -0.0015(8) 0.0005(7)
C4 0.0202(10) 0.0159(9) 0.0172(10) -0.0007(7) -0.0002(8) 0.0004(7)
C4A 0.0199(10) 0.0158(8) 0.0155(9) 0.0004(7) 0.0003(8) 0.0010(7)
C4B 0.0190(10) 0.0160(8) 0.0141(9) 0.0015(7) -0.0001(8) -0.0003(7)
C5 0.0230(10) 0.0148(9) 0.0166(10) -0.0010(7) 0.0004(8) -0.0022(7)
C5A 0.0211(10) 0.0173(9) 0.0135(9) 0.0000(7) 0.0001(8) 0.0005(7)
C6 0.0247(11) 0.0188(9) 0.0174(10) -0.0017(7) 0.0035(8) -0.0008(8)
C7 0.0277(12) 0.0207(10) 0.0181(10) -0.0032(7) 0.0055(9) -0.0006(8)
Se8 0.02329(11) 0.02133(10) 0.02414(11) -0.00514(8) 0.00848(9) -0.00475(8)
C8A 0.0208(10) 0.0184(9) 0.0174(9) 0.0010(7) 0.0024(8) -0.0005(7)
C9 0.0231(11) 0.0173(9) 0.0194(10) -0.0012(7) 0.0024(8) -0.0037(8)
C9A 0.0222(10) 0.0140(8) 0.0168(10) 0.0009(7) 0.0012(8) 0.0012(7)
N10 0.0200(9) 0.0161(8) 0.0196(8) -0.0013(6) 0.0037(7) -0.0019(6)
C10A 0.0210(10) 0.0164(9) 0.0165(10) 0.0013(7) 0.0009(8) 0.0007(7)
C11 0.0220(10) 0.0170(9) 0.0185(10) -0.0012(7) 0.0022(8) 0.0004(7)
C11B 0.0192(10) 0.0214(10) 0.0160(9) 0.0028(7) 0.0029(8) 0.0031(7)
C12 0.0242(12) 0.0276(11) 0.0347(13) -0.0006(9) 0.0067(10) -0.0050(9)
C13 0.0293(13) 0.0467(15) 0.0321(14) 0.0041(11) 0.0090(11) -0.0071(11)
C14 0.0296(13) 0.0450(14) 0.0361(14) -0.0007(11) 0.0107(11) -0.0044(11)
C15 0.0373(15) 0.0561(17) 0.0348(14) 0.0009(12) 0.0107(12) -0.0037(12)
C16 0.0334(15) 0.0630(19) 0.0473(17) 0.0153(14) 0.0104(13) -0.0052(13)
C17 0.0267(12) 0.0245(10) 0.0221(11) -0.0032(8) 0.0084(9) -0.0002(8)
C18 0.0307(14) 0.0666(18) 0.0276(13) -0.0100(12) 0.0015(11) 0.0131(13)
C19 0.0339(14) 0.0622(18) 0.0342(14) -0.0038(13) 0.0039(12) 0.0203(13)
C20 0.0299(14) 0.0488(15) 0.0435(16) -0.0022(12) 0.0119(12) 0.0104(11)
C21 0.0439(18) 0.080(2) 0.056(2) 0.0008(17) 0.0247(16) 0.0202(16)
C22 0.0231(11) 0.0141(8) 0.0184(10) -0.0013(7) 0.0020(8) -0.0016(7)
C23 0.0284(12) 0.0196(10) 0.0204(11) 0.0000(7) -0.0008(9) -0.0020(8)
C24 0.0288(12) 0.0246(10) 0.0225(11) 0.0015(8) -0.0013(9) -0.0063(9)
Si25 0.0300(4) 0.0285(3) 0.0218(3) 0.0031(2) -0.0023(3) -0.0108(3)
C26 0.0376(17) 0.080(2) 0.0416(17) 0.0200(15) 0.0090(13) -0.0124(15)
C27 0.163(5) 0.0445(18) 0.0321(17) 0.0068(13) -0.033(2) -0.034(2)
C28 0.053(2) 0.085(2) 0.065(2) 0.044(2) 0.0254(17) 0.0259(18)

loop_
_atom_type_symbol
_atom_type_description
_atom_type_scat_dispersion_real
_atom_type_scat_dispersion_imag
_atom_type_scat_source
C C 0.0033 0.0016 'International Tables Vol C Tables 4.2.6.8 and 6.1.1.4'
H H 0.0000 0.0000 'International Tables Vol C Tables 4.2.6.8 and 6.1.1.4'
N N 0.0061 0.0033 'International Tables Vol C Tables 4.2.6.8 and 6.1.1.4'
Se Se -0.0929 2.2259 'International Tables Vol C Tables 4.2.6.8 and 6.1.1.4'
Si Si 0.0817 0.0704 'International Tables Vol C Tables 4.2.6.8 and 6.1.1.4'

loop_
_geom_angle_atom_site_label_1
_geom_angle_atom_site_label_2
_geom_angle_atom_site_label_3
_geom_angle
C11B Se1 C2 87.35(9)
C3 C2 Se1 111.71(16)
C3 C2 C12 127.5(2)
C12 C2 Se1 120.77(17)
C2 C3 H3 121.6
C2 C3 C3A 116.71(19)
C3A C3 H3 121.6
C4 C3A C3 127.22(19)
C4 C3A C11B 119.46(18)
C11B C3A C3 113.33(19)
C3A C4 H4 120.4
C3A C4 C4A 119.17(18)
C4A C4 H4 120.4
C4 C4A C4B 133.70(18)
C4 C4A C10A 119.59(19)
C10A C4A C4B 106.66(17)
C5 C4B C4A 133.66(18)
C5 C4B C9A 119.84(19)
C9A C4B C4A 106.45(17)
C4B C5 H5 120.5
C4B C5 C5A 118.95(18)
C5A C5 H5 120.5
C5 C5A C6 127.32(18)
C5 C5A C8A 119.61(18)
C8A C5A C6 113.06(19)
C5A C6 H6 121.6
C7 C6 C5A 116.75(18)
C7 C6 H6 121.6
C6 C7 Se8 111.57(15)
C6 C7 C17 128.63(19)
C17 C7 Se8 119.76(16)
C8A Se8 C7 87.30(9)
C5A C8A Se8 111.31(15)
C9 C8A C5A 122.37(19)
C9 C8A Se8 126.29(15)
C8A C9 H9 121.6
C9A C9 C8A 116.74(18)
C9A C9 H9 121.6
C9 C9A C4B 122.47(19)
C9 C9A N10 128.08(18)
N10 C9A C4B 109.45(18)
C9A N10 C22 122.66(17)
C10A N10 C9A 108.08(16)
C10A N10 C22 122.95(17)
N10 C10A C4A 109.28(18)
C11 C10A C4A 122.46(19)
C11 C10A N10 128.26(18)
C10A C11 H11 121.7
C10A C11 C11B 116.55(18)
C11B C11 H11 121.7
C3A C11B Se1 110.89(15)
C11 C11B Se1 126.33(15)
C11 C11B C3A 122.77(19)
C2 C12 H12A 108.3
C2 C12 H12B 108.3
C2 C12 C13 116.1(2)
H12A C12 H12B 107.4
C13 C12 H12A 108.3
C13 C12 H12B 108.3
C12 C13 H13A 109.3
C12 C13 H13B 109.3
C12 C13 C14 111.6(2)
H13A C13 H13B 108.0
C14 C13 H13A 109.3
C14 C13 H13B 109.3
C13 C14 H14A 108.6
C13 C14 H14B 108.6
H14A C14 H14B 107.6
C15 C14 C13 114.7(2)
C15 C14 H14A 108.6
C15 C14 H14B 108.6
C14 C15 H15A 109.2
C14 C15 H15B 109.2
C14 C15 C16 111.9(2)
H15A C15 H15B 107.9
C16 C15 H15A 109.2
C16 C15 H15B 109.2
C15 C16 H16A 109.5
C15 C16 H16B 109.5
C15 C16 H16C 109.5
H16A C16 H16B 109.5
H16A C16 H16C 109.5
H16B C16 H16C 109.5
C7 C17 H17A 108.5
C7 C17 H17B 108.5
C7 C17 C18 115.14(19)
H17A C17 H17B 107.5
C18 C17 H17A 108.5
C18 C17 H17B 108.5
C17 C18 H18A 108.7
C17 C18 H18B 108.7
C17 C18 C19 114.2(2)
H18A C18 H18B 107.6
C19 C18 H18A 108.7
C19 C18 H18B 108.7
C18 C19 H19A 108.5
C18 C19 H19B 108.5
H19A C19 H19B 107.5
C20 C19 C18 114.9(2)
C20 C19 H19A 108.5
C20 C19 H19B 108.5
C19 C20 H20A 108.9
C19 C20 H20B 108.9
C19 C20 C21 113.4(2)
H20A C20 H20B 107.7
C21 C20 H20A 108.9
C21 C20 H20B 108.9
C20 C21 H21A 109.5
C20 C21 H21B 109.5
C20 C21 H21C 109.5
H21A C21 H21B 109.5
H21A C21 H21C 109.5
H21B C21 H21C 109.5
N10 C22 H22A 106.0(13)
N10 C22 H22B 107.7(13)
N10 C22 C23 111.92(16)
H22A C22 H22B 107.1(18)
C23 C22 H22A 113.3(13)
C23 C22 H22B 110.5(14)
C22 C23 H23A 108.9
C22 C23 H23B 108.9
C22 C23 C24 113.33(17)
H23A C23 H23B 107.7
C24 C23 H23A 108.9
C24 C23 H23B 108.9
C23 C24 H24A 108.7
C23 C24 H24B 108.7
C23 C24 Si25 114.36(15)
H24A C24 H24B 107.6
Si25 C24 H24A 108.7
Si25 C24 H24B 108.7
C26 Si25 C24 110.36(12)
C26 Si25 C28 107.69(16)
C27 Si25 C24 110.27(12)
C27 Si25 C26 110.7(2)
C27 Si25 C28 108.4(2)
C28 Si25 C24 109.32(13)
Si25 C26 H26A 109.5
Si25 C26 H26B 109.5
Si25 C26 H26C 109.5
H26A C26 H26B 109.5
H26A C26 H26C 109.5
H26B C26 H26C 109.5
Si25 C27 H27A 109.5
Si25 C27 H27B 109.5
Si25 C27 H27C 109.5
H27A C27 H27B 109.5
H27A C27 H27C 109.5
H27B C27 H27C 109.5
Si25 C28 H28A 109.5
Si25 C28 H28B 109.5
Si25 C28 H28C 109.5
H28A C28 H28B 109.5
H28A C28 H28C 109.5
H28B C28 H28C 109.5

loop_
_geom_bond_atom_site_label_1
_geom_bond_atom_site_label_2
_geom_bond_distance
Se1 C2 1.906(2)
Se1 C11B 1.885(2)
C2 C3 1.341(3)
C2 C12 1.497(3)
C3 H3 0.9300
C3 C3A 1.449(3)
C3A C4 1.392(3)
C3A C11B 1.426(3)
C4 H4 0.9300
C4 C4A 1.396(3)
C4A C4B 1.446(3)
C4A C10A 1.428(3)
C4B C5 1.390(3)
C4B C9A 1.425(3)
C5 H5 0.9300
C5 C5A 1.397(3)
C5A C6 1.449(3)
C5A C8A 1.421(3)
C6 H6 0.9300
C6 C7 1.345(3)
C7 Se8 1.904(2)
C7 C17 1.495(3)
Se8 C8A 1.881(2)
C8A C9 1.394(3)
C9 H9 0.9300
C9 C9A 1.379(3)
C9A N10 1.397(3)
N10 C10A 1.394(3)
N10 C22 1.464(3)
C10A C11 1.386(3)
C11 H11 0.9300
C11 C11B 1.388(3)
C12 H12A 0.9700
C12 H12B 0.9700
C12 C13 1.513(3)
C13 H13A 0.9700
C13 H13B 0.9700
C13 C14 1.524(3)
C14 H14A 0.9700
C14 H14B 0.9700
C14 C15 1.505(4)
C15 H15A 0.9700
C15 H15B 0.9700
C15 C16 1.517(4)
C16 H16A 0.9600
C16 H16B 0.9600
C16 H16C 0.9600
C17 H17A 0.9700
C17 H17B 0.9700
C17 C18 1.515(3)
C18 H18A 0.9700
C18 H18B 0.9700
C18 C19 1.524(4)
C19 H19A 0.9700
C19 H19B 0.9700
C19 C20 1.511(4)
C20 H20A 0.9700
C20 H20B 0.9700
C20 C21 1.516(4)
C21 H21A 0.9600
C21 H21B 0.9600
C21 H21C 0.9600
C22 H22A 1.01(2)
C22 H22B 0.97(2)
C22 C23 1.524(3)
C23 H23A 0.9700
C23 H23B 0.9700
C23 C24 1.525(3)
C24 H24A 0.9700
C24 H24B 0.9700
C24 Si25 1.879(2)
Si25 C26 1.846(3)
Si25 C27 1.842(3)
Si25 C28 1.871(3)
C26 H26A 0.9600
C26 H26B 0.9600
C26 H26C 0.9600
C27 H27A 0.9600
C27 H27B 0.9600
C27 H27C 0.9600
C28 H28A 0.9600
C28 H28B 0.9600
C28 H28C 0.9600

loop_
_geom_torsion_atom_site_label_1
_geom_torsion_atom_site_label_2
_geom_torsion_atom_site_label_3
_geom_torsion_atom_site_label_4
_geom_torsion
Se1 C2 C3 C3A 1.1(2)
Se1 C2 C12 C13 42.1(3)
C2 Se1 C11B C3A 0.66(15)
C2 Se1 C11B C11 179.67(19)
C2 C3 C3A C4 179.0(2)
C2 C3 C3A C11B -0.6(3)
C2 C12 C13 C14 165.4(2)
C3 C2 C12 C13 -140.6(2)
C3 C3A C4 C4A 179.91(19)
C3 C3A C11B Se1 -0.2(2)
C3 C3A C11B C11 -179.29(18)
C3A C4 C4A C4B -177.1(2)
C3A C4 C4A C10A -0.3(3)
C4 C3A C11B Se1 -179.87(15)
C4 C3A C11B C11 1.1(3)
C4 C4A C4B C5 -0.4(4)
C4 C4A C4B C9A 177.0(2)
C4 C4A C10A N10 -179.22(17)
C4 C4A C10A C11 0.7(3)
C4A C4B C5 C5A 175.8(2)
C4A C4B C9A C9 -177.59(18)
C4A C4B C9A N10 1.7(2)
C4A C10A C11 C11B -0.2(3)
C4B C4A C10A N10 -1.6(2)
C4B C4A C10A C11 178.29(18)
C4B C5 C5A C6 -177.07(19)
C4B C5 C5A C8A 1.2(3)
C4B C9A N10 C10A -2.8(2)
C4B C9A N10 C22 -155.50(17)
C5 C4B C9A C9 0.2(3)
C5 C4B C9A N10 179.56(17)
C5 C5A C6 C7 177.6(2)
C5 C5A C8A Se8 -178.22(15)
C5 C5A C8A C9 0.0(3)
C5A C6 C7 Se8 0.8(2)
C5A C6 C7 C17 178.4(2)
C5A C8A C9 C9A -1.0(3)
C6 C5A C8A Se8 0.3(2)
C6 C5A C8A C9 178.47(19)
C6 C7 C17 C18 134.2(3)
C7 Se8 C8A C5A 0.10(15)
C7 Se8 C8A C9 -177.98(19)
C7 C17 C18 C19 -178.3(2)
Se8 C7 C17 C18 -48.3(3)
Se8 C8A C9 C9A 176.89(15)
C8A C5A C6 C7 -0.7(3)
C8A C9 C9A C4B 0.9(3)
C8A C9 C9A N10 -178.30(19)
C9 C9A N10 C10A 176.5(2)
C9 C9A N10 C22 23.8(3)
C9A C4B C5 C5A -1.3(3)
C9A N10 C10A C4A 2.7(2)
C9A N10 C10A C11 -177.18(19)
C9A N10 C22 C23 80.2(2)
N10 C10A C11 C11B 179.73(19)
N10 C22 C23 C24 -178.88(19)
C10A C4A C4B C5 -177.5(2)
C10A C4A C4B C9A -0.1(2)
C10A N10 C22 C23 -68.5(3)
C10A C11 C11B Se1 -179.62(15)
C10A C11 C11B C3A -0.7(3)
C11B C3A C4 C4A -0.5(3)
C12 C2 C3 C3A -176.4(2)
C12 C13 C14 C15 179.4(2)
C13 C14 C15 C16 173.8(2)
C17 C18 C19 C20 -60.5(4)
C18 C19 C20 C21 -173.3(3)
C22 N10 C10A C4A 155.35(17)
C22 N10 C10A C11 -24.6(3)
C22 C23 C24 Si25 -172.65(16)
C23 C24 Si25 C26 53.4(2)
C23 C24 Si25 C27 176.0(2)
C23 C24 Si25 C28 -64.9(2)
